data_7151279
loop_
_publ_author_name
'Berkessel, Albrecht'
'Mukherjee, Santanu'
'M\"uller, Thomas N'
'Cleemann, Felix'
'Roland, Katrin'
'Brandenburg, Marc'
'Neud\"orfl, J\"org-M'
'Lex, Johann'

_publ_section_title
;
 Structural optimization of thiourea-based bifunctional organocatalysts
 for the highly enantioselective dynamic kinetic resolution of
 azlactones.
;
_journal_issue 23
_journal_name_full 'Organic &amp; biomolecular chemistry'
_journal_page_first 4319
_journal_page_last 4330
_journal_paper_doi 10.1039/b607574f
_journal_volume 4
_journal_year 2006
_chemical_absolute_configuration syn
_chemical_formula_moiety 'C17 H27 N3 O'
_chemical_formula_sum 'C17 H27 N3 O'
_chemical_formula_weight 289.42
_chemical_name_systematic
; 
 ? 
;
_space_group_IT_number 4
_symmetry_cell_setting monoclinic
_symmetry_space_group_name_Hall 'P 2yb'
_symmetry_space_group_name_H-M 'P 1 21 1'
_atom_sites_solution_hydrogens geom
_atom_sites_solution_primary direct
_atom_sites_solution_secondary difmap
_audit_creation_method SHELXL-97
_cell_angle_alpha 90.00
_cell_angle_beta 101.7740(10)
_cell_angle_gamma 90.00
_cell_formula_units_Z 4
_cell_length_a 8.7335(2)
_cell_length_b 22.1650(6)
_cell_length_c 9.9252(3)
_cell_measurement_reflns_used 9471
_cell_measurement_temperature 446(2)
_cell_measurement_theta_max 27.00
_cell_measurement_theta_min 1.84
_cell_volume 1880.88(9)
_computing_cell_refinement 'Nonius DENZO (Otwinowski, Minor 1997)'
_computing_data_collection 'Nonius COLLECT'
_computing_data_reduction 'Nonius DENZO (Otwinowski, Minor 1997)'
_computing_molecular_graphics 'SCHAKAL99 (E. Keller 1999)'
_computing_publication_material 'PLATON (A. L. Spek 1980-2004)'
_computing_structure_refinement 'SHELXL-97 (Sheldrick, 1997)'
_computing_structure_solution 'SHELXS-97 (Sheldrick, 1997)'
_diffrn_ambient_temperature 446(2)
_diffrn_measured_fraction_theta_full 0.924
_diffrn_measured_fraction_theta_max 0.924
_diffrn_measurement_device_type 'Nonius KappaCCD'
_diffrn_measurement_method Phi/Omega-Scans
_diffrn_radiation_monochromator graphite
_diffrn_radiation_source 'fine-focus sealed tube'
_diffrn_radiation_type MoK\a
_diffrn_radiation_wavelength 0.71073
_diffrn_reflns_av_R_equivalents 0.0425
_diffrn_reflns_av_sigmaI/netI 0.0633
_diffrn_reflns_limit_h_max 7
_diffrn_reflns_limit_h_min -11
_diffrn_reflns_limit_k_max 28
_diffrn_reflns_limit_k_min -26
_diffrn_reflns_limit_l_max 11
_diffrn_reflns_limit_l_min -9
_diffrn_reflns_number 9471
_diffrn_reflns_theta_full 27.00
_diffrn_reflns_theta_max 27.00
_diffrn_reflns_theta_min 1.84
_exptl_absorpt_coefficient_mu 0.065
_exptl_absorpt_correction_type none
_exptl_crystal_colour colourless
_exptl_crystal_density_diffrn 1.022
_exptl_crystal_density_method 'not measured'
_exptl_crystal_description needle
_exptl_crystal_F_000 632
_exptl_crystal_size_max .48
_exptl_crystal_size_mid .38
_exptl_crystal_size_min .38
_refine_diff_density_max 0.210
_refine_diff_density_min -0.155
_refine_diff_density_rms 0.038
_refine_ls_abs_structure_details 'Flack H D (1983), Acta Cryst. A39, 876-881'
_refine_ls_abs_structure_Flack -0.3(13)
_refine_ls_extinction_coef 0.0100(15)
_refine_ls_extinction_expression Fc^*^=kFc[1+0.001xFc^2^\l^3^/sin(2\q)]^-1/4^
_refine_ls_extinction_method SHELXL
_refine_ls_goodness_of_fit_ref 0.956
_refine_ls_hydrogen_treatment mixed
_refine_ls_matrix_type full
_refine_ls_number_parameters 513
_refine_ls_number_reflns 3892
_refine_ls_number_restraints 1
_refine_ls_restrained_S_all 0.956
_refine_ls_R_factor_all 0.0626
_refine_ls_R_factor_gt 0.0391
_refine_ls_shift/su_max 0.011
_refine_ls_shift/su_mean 0.000
_refine_ls_structure_factor_coef Fsqd
_refine_ls_weighting_details 'calc w=1/[\s^2^(Fo^2^)+(0.0470P)^2^+0.1360P] where P=(Fo^2^+2Fc^2^)/3'
_refine_ls_weighting_scheme calc
_refine_ls_wR_factor_gt 0.0821
_refine_ls_wR_factor_ref 0.0908
_reflns_number_gt 3012
_reflns_number_total 3892
_reflns_threshold_expression >2sigma(I)
_cod_data_source_file b607574f.txt
_cod_data_source_block 26a
_cod_original_sg_symbol_H-M P21
_cod_database_code 7151279

loop_
_symmetry_equiv_pos_as_xyz
'x, y, z'
'-x, y+1/2, -z'

loop_
_atom_site_label
_atom_site_type_symbol
_atom_site_fract_x
_atom_site_fract_y
_atom_site_fract_z
_atom_site_U_iso_or_equiv
_atom_site_adp_type
_atom_site_occupancy
_atom_site_symmetry_multiplicity
_atom_site_calc_flag
_atom_site_refinement_flags
_atom_site_disorder_assembly
_atom_site_disorder_group
C1 C 0.8447(3) 0.18991(11) 0.4142(3) 0.0218(6) Uani 1 1 d . . .
H1 H 0.891(3) 0.1902(11) 0.524(3) 0.014(6) Uiso 1 1 d . . .
C2 C 0.9368(3) 0.14467(11) 0.3369(3) 0.0221(6) Uani 1 1 d . . .
H2 H 0.897(3) 0.1465(11) 0.224(3) 0.013(6) Uiso 1 1 d . . .
C3 C 1.1105(3) 0.16175(12) 0.3714(4) 0.0295(7) Uani 1 1 d . . .
H3A H 1.155(3) 0.1581(10) 0.481(3) 0.015(6) Uiso 1 1 d . . .
H3B H 1.166(3) 0.1312(14) 0.320(3) 0.033(8) Uiso 1 1 d . . .
C4 C 1.1367(3) 0.22583(12) 0.3179(4) 0.0321(7) Uani 1 1 d . . .
H4A H 1.109(3) 0.2271(12) 0.206(3) 0.019(6) Uiso 1 1 d . . .
H4B H 1.254(4) 0.2380(15) 0.339(3) 0.052(9) Uiso 1 1 d . . .
C5 C 1.0412(3) 0.27123(12) 0.3882(3) 0.0296(7) Uani 1 1 d . . .
H5A H 1.076(3) 0.2739(13) 0.497(3) 0.031(7) Uiso 1 1 d . . .
H5B H 1.056(3) 0.3126(14) 0.350(3) 0.032(8) Uiso 1 1 d . . .
C6 C 0.8685(3) 0.25358(11) 0.3541(3) 0.0271(7) Uani 1 1 d . . .
H6A H 0.829(3) 0.2542(13) 0.230(3) 0.036(8) Uiso 1 1 d . . .
H6B H 0.807(3) 0.2840(14) 0.400(3) 0.038(8) Uiso 1 1 d . . .
C7 C 0.5855(3) 0.17401(13) 0.2479(3) 0.0370(8) Uani 1 1 d . . .
H7A H 0.5773 0.2151 0.2166 0.044 Uiso 1 1 calc R . .
H7B H 0.4827 0.1578 0.2434 0.044 Uiso 1 1 calc R . .
H7C H 0.6389 0.1506 0.1903 0.044 Uiso 1 1 calc R . .
C8 C 0.6062(3) 0.20290(13) 0.5105(3) 0.0375(8) Uani 1 1 d . . .
H8A H 0.6742 0.1994 0.5993 0.045 Uiso 1 1 calc R . .
H8B H 0.5076 0.1842 0.5127 0.045 Uiso 1 1 calc R . .
H8C H 0.5898 0.2448 0.4871 0.045 Uiso 1 1 calc R . .
C9 C 0.8509(3) 0.03929(11) 0.2868(3) 0.0187(6) Uani 1 1 d . . .
C10 C 0.7828(3) -0.06816(11) 0.2596(3) 0.0218(6) Uani 1 1 d . . .
H10 H 0.719(3) -0.0560(11) 0.161(3) 0.014(6) Uiso 1 1 d . . .
C11 C 0.6872(3) -0.11012(12) 0.3410(3) 0.0302(7) Uani 1 1 d . . .
H11A H 0.7518 -0.1210 0.4279 0.036 Uiso 1 1 calc R . .
H11B H 0.6553 -0.1459 0.2883 0.036 Uiso 1 1 calc R . .
H11C H 0.5964 -0.0889 0.3563 0.036 Uiso 1 1 calc R . .
C12 C 0.9245(3) -0.10046(10) 0.2224(3) 0.0212(6) Uani 1 1 d . . .
C13 C 1.0521(3) -0.11542(12) 0.3365(3) 0.0257(6) Uani 1 1 d . . .
H13 H 1.0498 -0.1052 0.4270 0.031 Uiso 1 1 calc R . .
C14 C 1.1796(3) -0.14645(13) 0.3013(3) 0.0309(7) Uani 1 1 d . . .
H14 H 1.270(3) -0.1589(12) 0.392(3) 0.027(7) Uiso 1 1 d . . .
C15 C 1.1799(3) -0.16138(12) 0.1520(4) 0.0348(7) Uani 1 1 d . . .
H15 H 1.261(4) -0.1835(19) 0.122(4) 0.072(12) Uiso 1 1 d . . .
C16 C 1.0544(3) -0.14648(14) 0.0367(4) 0.0350(7) Uani 1 1 d . . .
H16 H 1.043(3) -0.1577(15) -0.070(3) 0.050(9) Uiso 1 1 d . . .
C17 C 0.9262(3) -0.11608(12) 0.0730(3) 0.0273(6) Uani 1 1 d . . .
H17 H 0.838(3) -0.1045(14) -0.007(3) 0.042(8) Uiso 1 1 d . . .
N1 N 0.6811(2) 0.17160(10) 0.4026(2) 0.0279(6) Uani 1 1 d . . .
N2 N 0.9164(2) 0.08253(9) 0.3844(2) 0.0214(5) Uani 1 1 d . . .
H2N H 0.935(3) 0.0749(13) 0.475(3) 0.026 Uiso 1 1 d . . .
N3 N 0.8248(3) -0.01427(9) 0.3523(3) 0.0230(5) Uani 1 1 d . . .
H3N H 0.850(3) -0.0171(12) 0.447(3) 0.022(7) Uiso 1 1 d . . .
O1 O 0.81646(19) 0.04696(8) 0.14578(18) 0.0241(4) Uani 1 1 d . . .
C18 C 0.5037(3) -0.04035(11) 0.7523(3) 0.0202(6) Uani 1 1 d . . .
H18 H 0.474(3) -0.0120(12) 0.830(3) 0.024 Uiso 1 1 d . . .
C19 C 0.6382(3) -0.00885(11) 0.6963(3) 0.0198(6) Uani 1 1 d . . .
H19 H 0.674(3) -0.0354(12) 0.625(3) 0.024 Uiso 1 1 d . . .
C20 C 0.5836(3) 0.05023(12) 0.6162(3) 0.0238(6) Uani 1 1 d . . .
H20A H 0.665(3) 0.0683(12) 0.585(3) 0.024(7) Uiso 1 1 d . . .
H20B H 0.555(3) 0.0751(13) 0.695(3) 0.027(7) Uiso 1 1 d . . .
C21 C 0.4466(3) 0.04144(12) 0.4831(3) 0.0263(6) Uani 1 1 d . . .
H21A H 0.4140 0.0800 0.4408 0.032 Uiso 1 1 calc R . .
H21B H 0.4812 0.0159 0.4158 0.032 Uiso 1 1 calc R . .
C22 C 0.3107(3) 0.01122(13) 0.5372(3) 0.0268(6) Uani 1 1 d . . .
H22A H 0.221(3) 0.0039(14) 0.448(3) 0.041(8) Uiso 1 1 d . . .
H22B H 0.275(3) 0.0358(14) 0.607(3) 0.036(8) Uiso 1 1 d . . .
C23 C 0.3633(3) -0.04795(12) 0.6192(3) 0.0261(6) Uani 1 1 d . . .
H23A H 0.388(3) -0.0776(13) 0.542(3) 0.027(7) Uiso 1 1 d . . .
H23B H 0.287(4) -0.0674(15) 0.663(3) 0.044(9) Uiso 1 1 d . . .
C24 C 0.6148(3) -0.14275(12) 0.7498(3) 0.0334(7) Uani 1 1 d . . .
H24A H 0.6511 -0.1776 0.8046 0.040 Uiso 1 1 calc R . .
H24B H 0.6991 -0.1263 0.7126 0.040 Uiso 1 1 calc R . .
H24C H 0.5307 -0.1542 0.6759 0.040 Uiso 1 1 calc R . .
C25 C 0.4431(3) -0.12020(13) 0.9189(3) 0.0344(7) Uani 1 1 d . . .
H25A H 0.4069 -0.0880 0.9690 0.041 Uiso 1 1 calc R . .
H25B H 0.4933 -0.1504 0.9822 0.041 Uiso 1 1 calc R . .
H25 H 0.3558 -0.1378 0.8568 0.041 Uiso 1 1 calc R . .
C26 C 0.9172(3) 0.00903(11) 0.8027(3) 0.0208(6) Uani 1 1 d . . .
C27 C 1.1803(3) 0.04013(11) 0.9380(3) 0.0213(6) Uani 1 1 d . . .
H27 H 1.216(3) 0.0177(13) 0.862(3) 0.026 Uiso 1 1 d . . .
C28 C 1.2776(3) 0.02389(13) 1.0941(3) 0.0302(7) Uani 1 1 d . . .
H28A H 1.2378 0.0476 1.1602 0.036 Uiso 1 1 calc R . .
H28B H 1.3865 0.0327 1.1007 0.036 Uiso 1 1 calc R . .
H28C H 1.2652 -0.0182 1.1124 0.036 Uiso 1 1 calc R . .
C29 C 1.1977(3) 0.10633(11) 0.9017(3) 0.0283(6) Uani 1 1 d . . .
C30 C 1.3443(5) 0.12899(15) 0.8927(4) 0.0515(10) Uani 1 1 d . . .
H30 H 1.434(4) 0.1034(18) 0.897(4) 0.064(12) Uiso 1 1 d . . .
C31 C 1.3638(7) 0.1893(2) 0.8625(5) 0.0792(15) Uani 1 1 d . . .
H31 H 1.474(6) 0.204(2) 0.856(4) 0.101(16) Uiso 1 1 d . . .
C32 C 1.2391(10) 0.2281(2) 0.8423(5) 0.095(2) Uani 1 1 d . . .
H32 H 1.261(5) 0.269(3) 0.812(5) 0.114 Uiso 1 1 d . . .
C33 C 1.0945(8) 0.20672(18) 0.8508(5) 0.0887(19) Uani 1 1 d . . .
H33 H 1.010(6) 0.228(3) 0.846(5) 0.106 Uiso 1 1 d . . .
C34 C 1.0727(5) 0.14582(15) 0.8802(4) 0.0505(10) Uani 1 1 d . . .
H34 H 0.971(4) 0.1315(18) 0.880(4) 0.071(13) Uiso 1 1 d . . .
O2 O 0.95586(18) 0.00400(8) 0.67735(18) 0.0237(4) Uani 1 1 d . . .
N4 N 0.5575(2) -0.09586(9) 0.8385(2) 0.0229(5) Uani 1 1 d . . .
N5 N 0.7692(2) 0.00011(10) 0.8229(2) 0.0217(5) Uani 1 1 d . . .
H5N H 0.752(3) 0.0050(12) 0.912(3) 0.019(7) Uiso 1 1 d . . .
N6 N 1.0201(2) 0.02266(11) 0.9345(3) 0.0281(6) Uani 1 1 d . . .
H6N H 0.979(3) 0.0294(12) 1.020(3) 0.029(8) Uiso 1 1 d . . .

loop_
_atom_site_aniso_label
_atom_site_aniso_U_11
_atom_site_aniso_U_22
_atom_site_aniso_U_33
_atom_site_aniso_U_23
_atom_site_aniso_U_13
_atom_site_aniso_U_12
C1 0.0213(13) 0.0180(12) 0.0255(17) 0.0007(12) 0.0038(11) -0.0026(10)
C2 0.0236(14) 0.0151(12) 0.0275(17) 0.0017(11) 0.0051(12) -0.0007(10)
C3 0.0219(14) 0.0201(14) 0.047(2) 0.0017(14) 0.0091(13) -0.0011(11)
C4 0.0283(16) 0.0224(14) 0.047(2) 0.0003(14) 0.0105(14) -0.0048(12)
C5 0.0299(15) 0.0175(13) 0.041(2) 0.0014(13) 0.0053(13) -0.0042(11)
C6 0.0274(15) 0.0152(13) 0.039(2) -0.0017(13) 0.0081(13) -0.0021(11)
C7 0.0222(14) 0.0295(15) 0.057(2) -0.0023(15) 0.0016(13) -0.0028(12)
C8 0.0266(15) 0.0252(14) 0.063(2) 0.0012(15) 0.0146(14) 0.0001(12)
C9 0.0150(12) 0.0169(12) 0.0259(16) -0.0010(11) 0.0079(10) 0.0027(9)
C10 0.0232(13) 0.0170(12) 0.0252(16) -0.0028(12) 0.0052(11) -0.0023(10)
C11 0.0297(14) 0.0181(13) 0.044(2) -0.0031(12) 0.0105(13) -0.0032(11)
C12 0.0234(13) 0.0105(11) 0.0302(16) 0.0005(11) 0.0067(11) -0.0023(10)
C13 0.0284(14) 0.0216(13) 0.0273(17) -0.0041(12) 0.0062(12) -0.0035(11)
C14 0.0239(14) 0.0256(14) 0.042(2) 0.0042(14) 0.0038(13) -0.0016(11)
C15 0.0293(16) 0.0229(15) 0.056(2) 0.0020(15) 0.0181(15) 0.0001(12)
C16 0.0398(17) 0.0349(16) 0.033(2) -0.0046(14) 0.0146(14) 0.0032(13)
C17 0.0302(15) 0.0232(13) 0.0275(17) 0.0008(12) 0.0035(13) 0.0017(12)
N1 0.0206(11) 0.0204(11) 0.0431(16) -0.0005(11) 0.0072(10) -0.0009(9)
N2 0.0264(11) 0.0149(10) 0.0216(14) 0.0002(10) 0.0016(10) -0.0007(8)
N3 0.0335(12) 0.0157(10) 0.0194(14) -0.0018(10) 0.0043(10) -0.0018(9)
O1 0.0284(9) 0.0214(9) 0.0229(11) -0.0010(8) 0.0063(7) -0.0006(7)
C18 0.0174(13) 0.0199(13) 0.0239(16) -0.0010(11) 0.0057(10) -0.0018(10)
C19 0.0158(12) 0.0232(13) 0.0202(15) -0.0015(12) 0.0035(10) -0.0001(10)
C20 0.0226(14) 0.0231(14) 0.0268(17) 0.0015(13) 0.0075(11) -0.0033(11)
C21 0.0253(14) 0.0257(13) 0.0280(16) 0.0049(13) 0.0056(11) 0.0058(11)
C22 0.0205(14) 0.0307(15) 0.0271(18) 0.0022(13) 0.0002(12) 0.0028(12)
C23 0.0191(14) 0.0253(14) 0.0335(18) 0.0006(13) 0.0043(12) -0.0040(11)
C24 0.0357(16) 0.0213(14) 0.0430(19) -0.0021(13) 0.0074(13) 0.0042(12)
C25 0.0291(15) 0.0244(14) 0.052(2) 0.0082(14) 0.0139(13) -0.0015(12)
C26 0.0183(13) 0.0196(12) 0.0238(17) 0.0031(12) 0.0025(10) -0.0014(10)
C27 0.0185(13) 0.0213(13) 0.0251(16) -0.0034(12) 0.0071(11) -0.0010(10)
C28 0.0251(14) 0.0265(14) 0.0356(18) -0.0026(12) -0.0018(12) 0.0026(11)
C29 0.0407(16) 0.0200(13) 0.0242(17) -0.0032(12) 0.0065(12) -0.0039(12)
C30 0.064(2) 0.0367(19) 0.062(3) -0.0170(18) 0.0333(19) -0.0256(18)
C31 0.132(4) 0.049(3) 0.070(3) -0.014(2) 0.051(3) -0.049(3)
C32 0.201(7) 0.028(2) 0.049(3) 0.003(2) 0.005(3) -0.033(4)
C33 0.148(5) 0.029(2) 0.066(3) -0.005(2) -0.034(3) 0.029(3)
C34 0.062(2) 0.0272(16) 0.051(2) -0.0042(16) -0.0148(18) 0.0147(16)
O2 0.0201(9) 0.0272(9) 0.0243(11) -0.0018(8) 0.0058(7) -0.0021(7)
N4 0.0212(11) 0.0188(10) 0.0298(14) -0.0004(10) 0.0082(9) -0.0004(9)
N5 0.0177(11) 0.0302(12) 0.0173(14) -0.0028(10) 0.0041(9) -0.0033(9)
N6 0.0179(11) 0.0444(14) 0.0221(14) -0.0041(11) 0.0041(10) -0.0088(10)

loop_
_atom_type_symbol
_atom_type_description
_atom_type_scat_dispersion_real
_atom_type_scat_dispersion_imag
_atom_type_scat_source
C C 0.0033 0.0016 'International Tables Vol C Tables 4.2.6.8 and 6.1.1.4'
H H 0.0000 0.0000 'International Tables Vol C Tables 4.2.6.8 and 6.1.1.4'
N N 0.0061 0.0033 'International Tables Vol C Tables 4.2.6.8 and 6.1.1.4'
O O 0.0106 0.0060 'International Tables Vol C Tables 4.2.6.8 and 6.1.1.4'

loop_
_geom_angle_atom_site_label_1
_geom_angle_atom_site_label_2
_geom_angle_atom_site_label_3
_geom_angle
_geom_angle_site_symmetry_1
_geom_angle_site_symmetry_3
_geom_angle_publ_flag
N1 C1 C6 115.0(2) . . ?
N1 C1 C2 111.8(2) . . ?
C6 C1 C2 105.5(2) . . ?
N1 C1 H1 104.0(12) . . ?
C6 C1 H1 109.1(13) . . ?
C2 C1 H1 111.6(12) . . ?
N2 C2 C3 109.7(2) . . ?
N2 C2 C1 109.2(2) . . ?
C3 C2 C1 108.3(2) . . ?
N2 C2 H2 109.0(12) . . ?
C3 C2 H2 107.9(12) . . ?
C1 C2 H2 112.6(12) . . ?
C2 C3 C4 111.0(2) . . ?
C2 C3 H3A 109.9(12) . . ?
C4 C3 H3A 111.4(13) . . ?
C2 C3 H3B 105.8(15) . . ?
C4 C3 H3B 108.6(16) . . ?
H3A C3 H3B 110(2) . . ?
C3 C4 C5 108.0(2) . . ?
C3 C4 H4A 110.8(14) . . ?
C5 C4 H4A 114.3(13) . . ?
C3 C4 H4B 112.2(19) . . ?
C5 C4 H4B 109.8(18) . . ?
H4A C4 H4B 102(2) . . ?
C6 C5 C4 109.2(2) . . ?
C6 C5 H5A 107.6(14) . . ?
C4 C5 H5A 115.1(15) . . ?
C6 C5 H5B 110.2(15) . . ?
C4 C5 H5B 107.2(16) . . ?
H5A C5 H5B 107(2) . . ?
C5 C6 C1 110.4(2) . . ?
C5 C6 H6A 106.7(13) . . ?
C1 C6 H6A 111.5(14) . . ?
C5 C6 H6B 108.3(16) . . ?
C1 C6 H6B 107.4(17) . . ?
H6A C6 H6B 112(2) . . ?
N1 C7 H7A 109.5 . . ?
N1 C7 H7B 109.5 . . ?
H7A C7 H7B 109.5 . . ?
N1 C7 H7C 109.5 . . ?
H7A C7 H7C 109.5 . . ?
H7B C7 H7C 109.5 . . ?
N1 C8 H8A 109.5 . . ?
N1 C8 H8B 109.5 . . ?
H8A C8 H8B 109.5 . . ?
N1 C8 H8C 109.5 . . ?
H8A C8 H8C 109.5 . . ?
H8B C8 H8C 109.5 . . ?
O1 C9 N3 123.7(2) . . ?
O1 C9 N2 126.3(2) . . ?
N3 C9 N2 110.0(2) . . ?
N3 C10 C12 114.1(2) . . ?
N3 C10 C11 104.1(2) . . ?
C12 C10 C11 112.6(2) . . ?
N3 C10 H10 112.3(13) . . ?
C12 C10 H10 101.2(13) . . ?
C11 C10 H10 112.9(12) . . ?
C10 C11 H11A 109.5 . . ?
C10 C11 H11B 109.5 . . ?
H11A C11 H11B 109.5 . . ?
C10 C11 H11C 109.5 . . ?
H11A C11 H11C 109.5 . . ?
H11B C11 H11C 109.5 . . ?
C13 C12 C17 123.1(2) . . ?
C13 C12 C10 116.4(2) . . ?
C17 C12 C10 120.5(2) . . ?
C14 C13 C12 115.8(3) . . ?
C14 C13 H13 122.1 . . ?
C12 C13 H13 122.1 . . ?
C13 C14 C15 120.4(3) . . ?
C13 C14 H14 113.0(14) . . ?
C15 C14 H14 126.6(14) . . ?
C16 C15 C14 124.6(3) . . ?
C16 C15 H15 111(2) . . ?
C14 C15 H15 124(2) . . ?
C17 C16 C15 114.6(3) . . ?
C17 C16 H16 116.2(17) . . ?
C15 C16 H16 129.0(17) . . ?
C16 C17 C12 121.4(2) . . ?
C16 C17 H17 115.6(17) . . ?
C12 C17 H17 123.0(17) . . ?
C1 N1 C8 111.6(2) . . ?
C1 N1 C7 112.2(2) . . ?
C8 N1 C7 116.4(2) . . ?
C9 N2 C2 118.4(2) . . ?
C9 N2 H2N 122.1(18) . . ?
C2 N2 H2N 119.1(18) . . ?
C9 N3 C10 115.6(2) . . ?
C9 N3 H3N 120.4(16) . . ?
C10 N3 H3N 123.1(16) . . ?
N4 C18 C19 113.19(19) . . ?
N4 C18 C23 118.15(19) . . ?
C19 C18 C23 104.8(2) . . ?
N4 C18 H18 99.5(14) . . ?
C19 C18 H18 107.6(14) . . ?
C23 C18 H18 113.4(13) . . ?
N5 C19 C20 114.2(2) . . ?
N5 C19 C18 104.8(2) . . ?
C20 C19 C18 112.6(2) . . ?
N5 C19 H19 111.2(14) . . ?
C20 C19 H19 103.8(15) . . ?
C18 C19 H19 110.3(14) . . ?
C19 C20 C21 114.7(2) . . ?
C19 C20 H20A 111.0(17) . . ?
C21 C20 H20A 106.1(16) . . ?
C19 C20 H20B 99.3(15) . . ?
C21 C20 H20B 115.6(14) . . ?
H20A C20 H20B 110(2) . . ?
C22 C21 C20 105.2(2) . . ?
C22 C21 H21A 110.7 . . ?
C20 C21 H21A 110.7 . . ?
C22 C21 H21B 110.7 . . ?
C20 C21 H21B 110.7 . . ?
H21A C21 H21B 108.8 . . ?
C21 C22 C23 112.2(2) . . ?
C21 C22 H22A 105.4(16) . . ?
C23 C22 H22A 113.1(17) . . ?
C21 C22 H22B 112.3(17) . . ?
C23 C22 H22B 101.5(17) . . ?
H22A C22 H22B 113(2) . . ?
C22 C23 C18 115.6(2) . . ?
C22 C23 H23A 102.9(14) . . ?
C18 C23 H23A 114.9(13) . . ?
C22 C23 H23B 116.7(18) . . ?
C18 C23 H23B 99.2(18) . . ?
H23A C23 H23B 108(2) . . ?
N4 C24 H24A 109.5 . . ?
N4 C24 H24B 109.5 . . ?
H24A C24 H24B 109.5 . . ?
N4 C24 H24C 109.5 . . ?
H24A C24 H24C 109.5 . . ?
H24B C24 H24C 109.5 . . ?
N4 C25 H25A 109.5 . . ?
N4 C25 H25B 109.5 . . ?
H25A C25 H25B 109.5 . . ?
N4 C25 H25 109.5 . . ?
H25A C25 H25 109.5 . . ?
H25B C25 H25 109.5 . . ?
O2 C26 N5 122.9(2) . . ?
O2 C26 N6 127.9(2) . . ?
N5 C26 N6 109.1(2) . . ?
N6 C27 C29 113.3(2) . . ?
N6 C27 C28 106.0(2) . . ?
C29 C27 C28 112.0(2) . . ?
N6 C27 H27 107.4(14) . . ?
C29 C27 H27 103.7(16) . . ?
C28 C27 H27 114.6(15) . . ?
C27 C28 H28A 109.5 . . ?
C27 C28 H28B 109.5 . . ?
H28A C28 H28B 109.5 . . ?
C27 C28 H28C 109.5 . . ?
H28A C28 H28C 109.5 . . ?
H28B C28 H28C 109.5 . . ?
C34 C29 C30 118.0(3) . . ?
C34 C29 C27 122.1(3) . . ?
C30 C29 C27 119.9(3) . . ?
C31 C30 C29 121.0(4) . . ?
C31 C30 H30 116(2) . . ?
C29 C30 H30 122(2) . . ?
C32 C31 C30 120.5(5) . . ?
C32 C31 H31 121(3) . . ?
C30 C31 H31 118(3) . . ?
C31 C32 C33 119.4(4) . . ?
C31 C32 H32 115(3) . . ?
C33 C32 H32 125(3) . . ?
C32 C33 C34 120.9(5) . . ?
C32 C33 H33 127(4) . . ?
C34 C33 H33 112(4) . . ?
C29 C34 C33 120.3(4) . . ?
C29 C34 H34 120(2) . . ?
C33 C34 H34 119(2) . . ?
C25 N4 C24 113.5(2) . . ?
C25 N4 C18 115.34(19) . . ?
C24 N4 C18 109.3(2) . . ?
C26 N5 C19 118.1(2) . . ?
C26 N5 H5N 117.6(15) . . ?
C19 N5 H5N 123.8(15) . . ?
C27 N6 C26 119.6(2) . . ?
C27 N6 H6N 116.9(15) . . ?
C26 N6 H6N 122.1(15) . . ?

loop_
_geom_bond_atom_site_label_1
_geom_bond_atom_site_label_2
_geom_bond_distance
_geom_bond_site_symmetry_2
_geom_bond_publ_flag
C1 N1 1.467(3) . ?
C1 C6 1.562(4) . ?
C1 C2 1.580(4) . ?
C1 H1 1.08(2) . ?
C2 N2 1.478(3) . ?
C2 C3 1.533(4) . ?
C2 H2 1.10(2) . ?
C3 C4 1.549(4) . ?
C3 H3A 1.08(3) . ?
C3 H3B 1.02(3) . ?
C4 C5 1.560(4) . ?
C4 H4A 1.09(3) . ?
C4 H4B 1.04(3) . ?
C5 C6 1.528(4) . ?
C5 H5A 1.06(3) . ?
C5 H5B 1.01(3) . ?
C6 H6A 1.21(3) . ?
C6 H6B 1.03(3) . ?
C7 N1 1.592(4) . ?
C7 H7A 0.9600 . ?
C7 H7B 0.9600 . ?
C7 H7C 0.9600 . ?
C8 N1 1.530(4) . ?
C8 H8A 0.9600 . ?
C8 H8B 0.9600 . ?
C8 H8C 0.9600 . ?
C9 O1 1.380(3) . ?
C9 N3 1.395(3) . ?
C9 N2 1.400(3) . ?
C10 N3 1.507(3) . ?
C10 C12 1.538(3) . ?
C10 C11 1.577(4) . ?
C10 H10 1.06(2) . ?
C11 H11A 0.9600 . ?
C11 H11B 0.9600 . ?
C11 H11C 0.9600 . ?
C12 C13 1.456(4) . ?
C12 C17 1.526(4) . ?
C13 C14 1.412(4) . ?
C13 H13 0.9300 . ?
C14 C15 1.519(5) . ?
C14 H14 1.10(3) . ?
C15 C16 1.452(4) . ?
C15 H15 0.96(4) . ?
C16 C17 1.415(4) . ?
C16 H16 1.07(3) . ?
C17 H17 1.03(3) . ?
N2 H2N 0.90(3) . ?
N3 H3N 0.92(3) . ?
C18 N4 1.517(3) . ?
C18 C19 1.563(3) . ?
C18 C23 1.617(4) . ?
C18 H18 1.06(3) . ?
C19 N5 1.530(3) . ?
C19 C20 1.556(3) . ?
C19 H19 1.01(3) . ?
C20 C21 1.603(4) . ?
C20 H20A 0.92(3) . ?
C20 H20B 1.03(3) . ?
C21 C22 1.551(4) . ?
C21 H21A 0.9700 . ?
C21 H21B 0.9700 . ?
C22 C23 1.563(4) . ?
C22 H22A 1.07(3) . ?
C22 H22B 0.98(3) . ?
C23 H23A 1.06(3) . ?
C23 H23B 0.97(3) . ?
C24 N4 1.512(3) . ?
C24 H24A 0.9600 . ?
C24 H24B 0.9600 . ?
C24 H24C 0.9600 . ?
C25 N4 1.501(3) . ?
C25 H25A 0.9600 . ?
C25 H25B 0.9600 . ?
C25 H25 0.9600 . ?
C26 O2 1.359(3) . ?
C26 N5 1.362(3) . ?
C26 N6 1.459(3) . ?
C27 N6 1.445(3) . ?
C27 C29 1.526(4) . ?
C27 C28 1.648(4) . ?
C27 H27 1.00(3) . ?
C28 H28A 0.9600 . ?
C28 H28B 0.9600 . ?
C28 H28C 0.9600 . ?
C29 C34 1.382(4) . ?
C29 C30 1.395(4) . ?
C30 C31 1.389(6) . ?
C30 H30 0.96(4) . ?
C31 C32 1.369(8) . ?
C31 H31 1.03(5) . ?
C32 C33 1.367(8) . ?
C32 H32 0.99(6) . ?
C33 C34 1.403(6) . ?
C33 H33 0.87(5) . ?
C34 H34 0.94(4) . ?
N5 H5N 0.93(3) . ?
N6 H6N 1.00(3) . ?
